data_7160263
loop_
_publ_author_name
'Chang, Meng-Yang'
'Lin, Chun-Yi'

_publ_section_title
;
 One-pot Synthesis of Symmetrical Bis-sulfonyl 2,6-Diarylpyridines via
 BiCl3-Catalyzed and K2S2O8-Mediated Domino Annulation of \b-Ketosulfones
 and N,N-Dimethylacetamide
;
_journal_name_full 'Organic &amp; Biomolecular Chemistry'
_journal_paper_doi 10.1039/D4OB01681E
_journal_year 2025
_chemical_formula_moiety '2(C29 H21 N O4 S2)'
_chemical_formula_sum 'C58 H42 N2 O8 S4'
_chemical_formula_weight 1023.17
_space_group_crystal_system orthorhombic
_space_group_IT_number 33
_space_group_name_Hall 'P 2c -2n'
_space_group_name_H-M_alt 'P n a 21'
_atom_sites_solution_hydrogens geom
_atom_sites_solution_primary iterative
_audit_creation_date 2022-09-27
_audit_creation_method
;
Olex2 1.5
(compiled 2022.04.07 svn.rca3783a0 for OlexSys, GUI svn.r6498)
;
_audit_update_record
;
2024-09-09 deposited with the CCDC.	2024-11-25 downloaded from the CCDC.
;
_cell_angle_alpha 90
_cell_angle_beta 90
_cell_angle_gamma 90
_cell_formula_units_Z 4
_cell_length_a 16.1179(3)
_cell_length_b 12.2499(2)
_cell_length_c 26.8761(5)
_cell_measurement_reflns_used 23522
_cell_measurement_temperature 130()
_cell_measurement_theta_max 26.9920
_cell_measurement_theta_min 1.8250
_cell_volume 5306.49(16)
_computing_cell_refinement 'CrysAlisPro 1.171.41.123a (Rigaku OD, 2022)'
_computing_data_collection 'CrysAlisPro 1.171.41.123a (Rigaku OD, 2022)'
_computing_data_reduction 'CrysAlisPro 1.171.41.123a (Rigaku OD, 2022)'
_computing_molecular_graphics 'Olex2 1.5 (Dolomanov et al., 2009)'
_computing_publication_material 'Olex2 1.5 (Dolomanov et al., 2009)'
_computing_structure_refinement 'SHELXL 2018/3 (Sheldrick, 2015)'
_computing_structure_solution 'olex2.solve 1.5 (Bourhis et al., 2015)'
_diffrn_ambient_temperature 130(2)
_diffrn_detector_area_resol_mean 10.0000
_diffrn_measured_fraction_theta_full 0.999
_diffrn_measured_fraction_theta_max 0.999
_diffrn_measurement_details
;
List of Runs (angles in degrees, time in seconds):

  # Type    Start    End  Width  t~exp~   \w     \q     \k     \f   Frames
#--------------------------------------------------------------------------
  1  \w    -15.00 100.00   0.50   13.07    --   10.60  77.00 -90.00  230
  2  \w     -3.00  87.00   0.50   13.07    --   10.60  77.00-150.00  180
  3  \w    -17.00  90.00   0.50   13.07    --   10.60  82.00-180.00  214
  4  \w    -15.00  19.00   0.50   13.07    --   10.60  77.00 120.00   68
  5  \w     58.00  92.00   0.50   13.07    --   10.60  77.00 120.00   68
  6  \w     13.00  54.00   0.50   13.07    --  -10.90  57.00 -30.00   82
  7  \w    -40.00 -14.00   0.50   13.07    --  -10.90  57.00 -30.00   52
;
_diffrn_measurement_device 'four-circle diffractometer'
_diffrn_measurement_device_type 'XtaLAB Pro II AFC12 (RINC): Kappa single'
_diffrn_measurement_method '\w scans'
_diffrn_radiation_type MoK\a
_diffrn_radiation_wavelength 0.71073
_diffrn_reflns_av_R_equivalents 0.0266
_diffrn_reflns_av_unetI/netI 0.0280
_diffrn_reflns_Laue_measured_fraction_full 0.999
_diffrn_reflns_Laue_measured_fraction_max 0.999
_diffrn_reflns_limit_h_max 15
_diffrn_reflns_limit_h_min -19
_diffrn_reflns_limit_k_max 12
_diffrn_reflns_limit_k_min -14
_diffrn_reflns_limit_l_max 31
_diffrn_reflns_limit_l_min -31
_diffrn_reflns_number 36279
_diffrn_reflns_point_group_measured_fraction_full 0.939
_diffrn_reflns_point_group_measured_fraction_max 0.939
_diffrn_reflns_theta_full 24.999
_diffrn_reflns_theta_max 24.999
_diffrn_reflns_theta_min 1.827
_exptl_absorpt_coefficient_mu 0.235
_exptl_absorpt_correction_T_max 1.00000
_exptl_absorpt_correction_T_min 0.71890
_exptl_absorpt_correction_type multi-scan
_exptl_absorpt_process_details
;
CrysAlisPro 1.171.41.123a (Rigaku Oxford Diffraction, 2022)
Empirical absorption correction using spherical harmonics,
implemented in SCALE3 ABSPACK scaling algorithm.
;
_exptl_crystal_colour colourless
_exptl_crystal_colour_primary colourless
_exptl_crystal_density_diffrn 1.281
_exptl_crystal_description block
_exptl_crystal_F_000 2128
_exptl_crystal_size_max 0.4
_exptl_crystal_size_mid 0.2
_exptl_crystal_size_min 0.2
_refine_diff_density_max 0.470
_refine_diff_density_min -0.598
_refine_diff_density_rms 0.059
_refine_ls_abs_structure_details
;
 Flack x determined using 3314 quotients [(I+)-(I-)]/[(I+)+(I-)]
 (Parsons, Flack and Wagner, Acta Cryst. B69 (2013) 249-259).
;
_refine_ls_abs_structure_Flack 0.070(19)
_refine_ls_extinction_method none
_refine_ls_goodness_of_fit_ref 1.060
_refine_ls_hydrogen_treatment constr
_refine_ls_matrix_type full
_refine_ls_number_parameters 649
_refine_ls_number_reflns 8765
_refine_ls_number_restraints 361
_refine_ls_restrained_S_all 1.159
_refine_ls_R_factor_all 0.0550
_refine_ls_R_factor_gt 0.0501
_refine_ls_shift/su_max 0.002
_refine_ls_shift/su_mean 0.000
_refine_ls_structure_factor_coef Fsqd
_refine_ls_weighting_details 'w=1/[\s^2^(Fo^2^)+(0.0535P)^2^+7.0473P] where P=(Fo^2^+2Fc^2^)/3'
_refine_ls_weighting_scheme calc
_refine_ls_wR_factor_gt 0.1213
_refine_ls_wR_factor_ref 0.1244
_reflns_Friedel_coverage 0.838
_reflns_Friedel_fraction_full 0.877
_reflns_Friedel_fraction_max 0.876
_reflns_number_gt 8031
_reflns_number_total 8765
_reflns_threshold_expression 'I > 2\s(I)'
_cod_data_source_file d4ob01681e2.cif
_cod_data_source_block k11109-myc-h(ycm1625)_auto
_cod_database_code 7160263
_shelx_shelxl_version_number 2018/3
_shelx_space_group_comment
;
The symmetry employed for this shelxl refinement is uniquely defined
by the following loop, which should always be used as a source of
symmetry information in preference to the above space-group names.
They are only intended as comments.
;
_shelx_estimated_absorpt_t_max 0.954
_shelx_estimated_absorpt_t_min 0.912
_olex2_refinement_description
;
1. Fixed Uiso
 At 1.2 times of:
  All C(H) groups
2. Uiso/Uaniso restraints and constraints
O2 \\sim O7 \\sim O1 \\sim O8 \\sim O3 \\sim O4 \\sim O5 \\sim O6 \\sim C4
\\sim C19 \\sim C53 \\sim C2 \\sim C8 \\sim C3 \\sim C48 \\sim C41 \\sim C1
\\sim C58 \\sim C5 \\sim C33 \\sim C6 \\sim C7 \\sim C22 \\sim C21 \\sim C34
\\sim C11 \\sim C20 \\sim C56 \\sim C57 \\sim C30 \\sim C42 \\sim C35 \\sim C18
\\sim C32 \\sim C12 \\sim C47 \\sim C29 \\sim C54 \\sim C36 \\sim C52 \\sim C23
\\sim C13 \\sim C50 \\sim C31 \\sim C24 \\sim C55 \\sim C28 \\sim C46 \\sim C49
\\sim C45 \\sim C37 \\sim C27 \\sim C44 \\sim C43 \\sim C51 \\sim C15 \\sim C26
\\sim C10 \\sim C9 \\sim C14 \\sim C40 \\sim C38 \\sim C25 \\sim C17 \\sim C39
\\sim C16: within 2A with sigma of 0.001 and sigma for terminal atoms of 0.002
within 2A
3.a Aromatic/amide H refined with riding coordinates:
 C19(H19), C8(H8), C3(H3), C48(H48), C58(H58), C7(H7), C22(H22), C21(H21),
 C11(H11), C20(H20), C56(H56), C57(H57), C42(H42), C32(H32), C29(H29), C54(H54),
  C36(H36), C52(H52), C23(H23), C13(H13), C50(H50), C55(H55), C28(H28),
 C46(H46), C49(H49), C45(H45), C37(H37), C27(H27), C44(H44), C43(H43), C51(H51),
  C15(H15), C26(H26), C10(H10), C9(H9), C14(H14), C40(H40), C38(H38), C25(H25),
 C17(H17), C39(H39), C16(H16)
;
_olex2_submission_special_instructions 'No special instructions were received'
_oxdiff_exptl_absorpt_empirical_details
;
Empirical correction (ABSPACK) includes:
- Absorption correction using spherical harmonics
- Frame scaling
;

loop_
_space_group_symop_operation_xyz
'x, y, z'
'-x, -y, z+1/2'
'x+1/2, -y+1/2, z'
'-x+1/2, y+1/2, z+1/2'

loop_
_atom_site_label
_atom_site_type_symbol
_atom_site_fract_x
_atom_site_fract_y
_atom_site_fract_z
_atom_site_U_iso_or_equiv
_atom_site_adp_type
_atom_site_occupancy
_atom_site_site_symmetry_order
_atom_site_calc_flag
_atom_site_refinement_flags_posn
_atom_site_refinement_flags_adp
_atom_site_refinement_flags_occupancy
_atom_site_disorder_assembly
_atom_site_disorder_group
S1 S 0.46494(8) 0.01292(10) 0.27857(5) 0.0243(3) Uani 1 1 d . . . . .
S4 S 0.31165(8) 0.49298(11) 0.72220(5) 0.0278(3) Uani 1 1 d . . . . .
S2 S 0.24604(8) 0.19654(10) 0.40351(5) 0.0282(3) Uani 1 1 d . . . . .
S3 S 0.10171(9) 0.30151(13) 0.59526(6) 0.0398(4) Uani 1 1 d . . . . .
O2 O 0.4441(2) -0.0465(3) 0.23422(13) 0.0326(9) Uani 1 1 d . . . . .
O7 O 0.3208(2) 0.3771(3) 0.72685(17) 0.0383(10) Uani 1 1 d . . . . .
O1 O 0.4751(2) 0.1299(3) 0.27516(15) 0.0332(9) Uani 1 1 d . . . . .
O8 O 0.2910(2) 0.5556(3) 0.76589(14) 0.0351(9) Uani 1 1 d . . . . .
O3 O 0.2686(3) 0.2150(3) 0.45454(15) 0.0410(10) Uani 1 1 d . . . . .
O4 O 0.2697(2) 0.2773(3) 0.36746(15) 0.0358(9) Uani 1 1 d . . . . .
O5 O 0.1275(3) 0.2204(3) 0.6308(2) 0.0504(12) Uani 1 1 d . . . . .
N1 N 0.3032(3) -0.1226(3) 0.37694(16) 0.0246(9) Uani 1 1 d . . . . .
N2 N 0.1496(3) 0.6230(4) 0.62184(17) 0.0288(10) Uani 1 1 d . . . . .
O6 O 0.1243(3) 0.2873(4) 0.54435(19) 0.0643(15) Uani 1 1 d . . . . .
C4 C 0.2914(3) 0.0716(4) 0.38234(19) 0.0258(7) Uani 1 1 d . U . . .
C19 C 0.5814(3) -0.1471(4) 0.2919(2) 0.0280(7) Uani 1 1 d . U . . .
H19 H 0.549590 -0.190440 0.269673 0.034 Uiso 1 1 calc R U . . .
C53 C 0.4033(3) 0.5455(4) 0.6959(2) 0.0262(7) Uani 1 1 d . U . . .
C2 C 0.3859(3) -0.0089(4) 0.32453(19) 0.0244(7) Uani 1 1 d . U . . .
C8 C 0.3963(4) -0.3529(5) 0.2549(2) 0.0361(7) Uani 1 1 d . U . . .
H8 H 0.382394 -0.376532 0.222268 0.043 Uiso 1 1 calc R U . . .
C3 C 0.3513(3) 0.0827(4) 0.34530(19) 0.0243(7) Uani 1 1 d . U . . .
H3 H 0.368006 0.153152 0.334500 0.029 Uiso 1 1 calc R U . . .
C48 C -0.0409(4) 0.3227(5) 0.6471(3) 0.0390(8) Uani 1 1 d . U . . .
H48 H -0.006418 0.324702 0.675733 0.047 Uiso 1 1 calc R U . . .
C41 C 0.2340(3) 0.7220(4) 0.6784(2) 0.0297(6) Uani 1 1 d . U . . .
C1 C 0.3587(3) -0.1125(4) 0.3401(2) 0.0261(7) Uani 1 1 d . U . . .
C58 C 0.4305(3) 0.6493(4) 0.7077(2) 0.0267(7) Uani 1 1 d . U . . .
H58 H 0.399327 0.693910 0.729728 0.032 Uiso 1 1 calc R U . . .
C5 C 0.2700(3) -0.0330(4) 0.3986(2) 0.0291(7) Uani 1 1 d . U . . .
C33 C 0.2340(3) 0.5135(4) 0.6755(2) 0.0272(7) Uani 1 1 d . U . . .
C6 C 0.3886(3) -0.2189(4) 0.3197(2) 0.0296(6) Uani 1 1 d . U . . .
C7 C 0.3699(3) -0.2519(5) 0.2720(2) 0.0325(7) Uani 1 1 d . U . . .
H7 H 0.338759 -0.205303 0.250751 0.039 Uiso 1 1 calc R U . . .
C22 C 0.6718(3) -0.0210(4) 0.3591(2) 0.0316(7) Uani 1 1 d . U . . .
H22 H 0.702696 0.020661 0.382487 0.038 Uiso 1 1 calc R U . . .
C21 C 0.6989(3) -0.1246(5) 0.3454(2) 0.0318(7) Uani 1 1 d . U . . .
H21 H 0.748751 -0.152750 0.359233 0.038 Uiso 1 1 calc R U . . .
C34 C 0.2050(3) 0.6154(4) 0.6590(2) 0.0272(7) Uani 1 1 d . U . . .
C11 C 0.4329(4) -0.2875(4) 0.3509(2) 0.0332(7) Uani 1 1 d . U . . .
H11 H 0.443857 -0.266076 0.384176 0.040 Uiso 1 1 calc R U . . .
C20 C 0.6545(3) -0.1864(5) 0.3123(2) 0.0304(7) Uani 1 1 d . U . . .
H20 H 0.674058 -0.256817 0.303282 0.037 Uiso 1 1 calc R U . . .
C56 C 0.5485(3) 0.6210(5) 0.6551(2) 0.0302(7) Uani 1 1 d . U . . .
H56 H 0.598233 0.647781 0.640559 0.036 Uiso 1 1 calc R U . . .
C57 C 0.5034(3) 0.6873(5) 0.6870(2) 0.0286(7) Uani 1 1 d . U . . .
H57 H 0.522615 0.758676 0.694666 0.034 Uiso 1 1 calc R U . . .
C30 C 0.1194(3) 0.5320(5) 0.5999(2) 0.0344(7) Uani 1 1 d . U . . .
C42 C 0.2172(3) 0.7556(5) 0.7272(2) 0.0322(7) Uani 1 1 d . U . . .
H42 H 0.188969 0.707802 0.749267 0.039 Uiso 1 1 calc R U . . .
C35 C 0.0580(4) 0.5552(5) 0.5598(2) 0.0407(7) Uani 1 1 d . U . . .
C18 C 0.5559(3) -0.0420(4) 0.3049(2) 0.0271(7) Uani 1 1 d . U . . .
C32 C 0.2012(3) 0.4193(5) 0.6541(2) 0.0293(7) Uani 1 1 d . U . . .
H32 H 0.219052 0.349383 0.665003 0.035 Uiso 1 1 calc R U . . .
C12 C 0.2123(4) -0.0576(5) 0.4407(2) 0.0353(7) Uani 1 1 d . U . . .
C47 C -0.0067(4) 0.3142(5) 0.5995(3) 0.0392(8) Uani 1 1 d . U . . .
C29 C 0.1014(4) 0.1790(5) 0.3530(2) 0.0355(8) Uani 1 1 d . U . . .
H29 H 0.134294 0.187028 0.323908 0.043 Uiso 1 1 calc R U . . .
C54 C 0.4482(3) 0.4782(5) 0.6642(2) 0.0285(7) Uani 1 1 d . U . . .
H54 H 0.428804 0.407035 0.656411 0.034 Uiso 1 1 calc R U . . .
C36 C -0.0099(4) 0.6195(5) 0.5703(2) 0.0445(8) Uani 1 1 d . U . . .
H36 H -0.017426 0.646835 0.603057 0.053 Uiso 1 1 calc R U . . .
C52 C -0.0545(4) 0.3093(5) 0.5576(3) 0.0427(8) Uani 1 1 d . U . . .
H52 H -0.030181 0.303148 0.525537 0.051 Uiso 1 1 calc R U . . .
C23 C 0.6000(3) 0.0211(4) 0.3387(2) 0.0293(7) Uani 1 1 d . U . . .
H23 H 0.581169 0.091970 0.347662 0.035 Uiso 1 1 calc R U . . .
C13 C 0.2291(4) -0.0206(5) 0.4888(2) 0.0396(8) Uani 1 1 d . U . . .
H13 H 0.275211 0.025781 0.494901 0.048 Uiso 1 1 calc R U . . .
C50 C -0.1744(4) 0.3242(5) 0.6106(3) 0.0437(8) Uani 1 1 d . U . . .
H50 H -0.232941 0.328631 0.614388 0.052 Uiso 1 1 calc R U . . .
C31 C 0.1430(3) 0.4283(5) 0.6173(2) 0.0314(7) Uani 1 1 d . U . . .
C24 C 0.1383(3) 0.1774(4) 0.3992(2) 0.0350(7) Uani 1 1 d . U . . .
C55 C 0.5220(3) 0.5169(5) 0.6441(2) 0.0304(7) Uani 1 1 d . U . . .
H55 H 0.554069 0.471557 0.622861 0.036 Uiso 1 1 calc R U . . .
C28 C 0.0170(4) 0.1688(5) 0.3494(2) 0.0379(8) Uani 1 1 d . U . . .
H28 H -0.009109 0.171464 0.317692 0.045 Uiso 1 1 calc R U . . .
C46 C 0.2751(4) 0.7940(4) 0.6466(2) 0.0322(7) Uani 1 1 d . U . . .
H46 H 0.285752 0.773158 0.613169 0.039 Uiso 1 1 calc R U . . .
C49 C -0.1257(4) 0.3281(5) 0.6513(3) 0.0413(8) Uani 1 1 d . U . . .
H49 H -0.150228 0.334777 0.683290 0.050 Uiso 1 1 calc R U . . .
C45 C 0.3004(4) 0.8947(5) 0.6633(2) 0.0354(7) Uani 1 1 d . U . . .
H45 H 0.329086 0.942597 0.641437 0.042 Uiso 1 1 calc R U . . .
C37 C -0.0680(4) 0.6450(6) 0.5334(2) 0.0484(8) Uani 1 1 d . U . . .
H37 H -0.114169 0.690345 0.540898 0.058 Uiso 1 1 calc R U . . .
C27 C -0.0304(4) 0.1547(5) 0.3922(2) 0.0402(8) Uani 1 1 d . U . . .
H27 H -0.088917 0.146930 0.389545 0.048 Uiso 1 1 calc R U . . .
C44 C 0.2841(4) 0.9270(5) 0.7119(2) 0.0364(7) Uani 1 1 d . U . . .
H44 H 0.302157 0.996271 0.723472 0.044 Uiso 1 1 calc R U . . .
C43 C 0.2414(4) 0.8574(5) 0.7433(2) 0.0350(7) Uani 1 1 d . U . . .
H43 H 0.228733 0.880044 0.776234 0.042 Uiso 1 1 calc R U . . .
C51 C -0.1410(4) 0.3138(5) 0.5638(3) 0.0448(8) Uani 1 1 d . U . . .
H51 H -0.176427 0.309652 0.535579 0.054 Uiso 1 1 calc R U . . .
C15 C 0.1090(4) -0.1231(6) 0.5185(2) 0.0460(8) Uani 1 1 d . U . . .
H15 H 0.074305 -0.146377 0.545012 0.055 Uiso 1 1 calc R U . . .
C26 C 0.0067(4) 0.1518(5) 0.4388(2) 0.0410(8) Uani 1 1 d . U . . .
H26 H -0.026260 0.141646 0.467714 0.049 Uiso 1 1 calc R U . . .
C10 C 0.4611(4) -0.3868(5) 0.3338(2) 0.0368(7) Uani 1 1 d . U . . .
H10 H 0.492731 -0.432915 0.354923 0.044 Uiso 1 1 calc R U . . .
C9 C 0.4432(4) -0.4188(5) 0.2857(2) 0.0380(7) Uani 1 1 d . U . . .
H9 H 0.463271 -0.486856 0.273770 0.046 Uiso 1 1 calc R U . . .
C14 C 0.1765(4) -0.0529(6) 0.5281(2) 0.0437(8) Uani 1 1 d . U . . .
H14 H 0.186507 -0.027537 0.560992 0.052 Uiso 1 1 calc R U . . .
C40 C 0.0669(4) 0.5183(6) 0.5115(2) 0.0459(8) Uani 1 1 d . U . . .
H40 H 0.113983 0.475552 0.502969 0.055 Uiso 1 1 calc R U . . .
C38 C -0.0578(4) 0.6044(6) 0.4868(2) 0.0504(8) Uani 1 1 d . U . . .
H38 H -0.098139 0.620192 0.462081 0.060 Uiso 1 1 calc R U . . .
C25 C 0.0920(4) 0.1638(5) 0.4430(2) 0.0388(8) Uani 1 1 d . U . . .
H25 H 0.118331 0.162742 0.474571 0.047 Uiso 1 1 calc R U . . .
C17 C 0.1458(4) -0.1273(5) 0.4314(2) 0.0407(8) Uani 1 1 d . U . . .
H17 H 0.136095 -0.153898 0.398705 0.049 Uiso 1 1 calc R U . . .
C39 C 0.0081(4) 0.5423(6) 0.4748(3) 0.0500(8) Uani 1 1 d . U . . .
H39 H 0.014640 0.515258 0.441898 0.060 Uiso 1 1 calc R U . . .
C16 C 0.0931(4) -0.1579(6) 0.4708(2) 0.0454(8) Uani 1 1 d . U . . .
H16 H 0.046346 -0.202985 0.464443 0.055 Uiso 1 1 calc R U . . .

loop_
_atom_site_aniso_label
_atom_site_aniso_U_11
_atom_site_aniso_U_22
_atom_site_aniso_U_33
_atom_site_aniso_U_23
_atom_site_aniso_U_13
_atom_site_aniso_U_12
S1 0.0245(6) 0.0272(7) 0.0211(6) 0.0030(5) 0.0034(5) 0.0044(5)
S4 0.0265(7) 0.0279(7) 0.0289(7) 0.0053(6) 0.0029(6) -0.0042(5)
S2 0.0249(6) 0.0299(7) 0.0298(7) -0.0067(6) -0.0009(6) 0.0039(5)
S3 0.0304(8) 0.0381(8) 0.0510(10) -0.0221(7) 0.0073(7) -0.0091(6)
O2 0.035(2) 0.046(2) 0.0165(19) -0.0033(17) -0.0026(17) 0.0084(18)
O7 0.038(2) 0.029(2) 0.048(3) 0.013(2) -0.003(2) -0.0067(17)
O1 0.039(2) 0.0273(19) 0.033(2) 0.0096(18) 0.0073(19) 0.0082(16)
O8 0.033(2) 0.044(2) 0.028(2) -0.0012(18) 0.0037(18) -0.0027(18)
O3 0.041(2) 0.046(3) 0.036(2) -0.0195(19) -0.008(2) 0.0064(19)
O4 0.033(2) 0.027(2) 0.048(2) -0.0005(18) 0.0022(19) 0.0060(17)
O5 0.031(2) 0.027(2) 0.093(4) -0.011(2) -0.002(2) 0.0002(18)
N1 0.018(2) 0.028(2) 0.027(2) -0.0033(18) -0.0014(19) 0.0023(18)
N2 0.023(2) 0.035(3) 0.028(2) -0.001(2) 0.002(2) -0.006(2)
O6 0.059(3) 0.073(3) 0.061(3) -0.038(3) 0.022(3) -0.022(3)
C4 0.0232(13) 0.0311(14) 0.0230(13) -0.0028(12) -0.0024(12) 0.0006(12)
C19 0.0260(15) 0.0264(15) 0.0317(16) 0.0008(13) 0.0031(13) 0.0016(12)
C53 0.0241(14) 0.0286(15) 0.0259(15) 0.0002(13) -0.0014(13) 0.0001(12)
C2 0.0221(13) 0.0267(13) 0.0244(14) -0.0003(12) -0.0012(12) 0.0031(12)
C8 0.0375(15) 0.0310(15) 0.0398(15) -0.0042(13) 0.0054(14) 0.0034(13)
C3 0.0216(13) 0.0282(14) 0.0231(13) -0.0005(12) -0.0021(12) 0.0019(12)
C48 0.0333(16) 0.0282(15) 0.0556(18) 0.0013(15) -0.0063(15) -0.0075(14)
C41 0.0273(12) 0.0303(13) 0.0315(13) -0.0009(11) -0.0002(12) -0.0032(11)
C1 0.0239(13) 0.0269(13) 0.0275(13) -0.0011(12) -0.0002(12) 0.0030(12)
C58 0.0248(14) 0.0292(15) 0.0263(15) -0.0014(13) -0.0019(13) -0.0005(12)
C5 0.0264(13) 0.0364(14) 0.0244(13) -0.0033(12) -0.0006(13) -0.0018(12)
C33 0.0225(13) 0.0310(14) 0.0280(14) -0.0017(13) 0.0057(13) -0.0056(12)
C6 0.0281(13) 0.0280(13) 0.0326(13) -0.0012(11) 0.0029(12) 0.0030(11)
C7 0.0320(14) 0.0297(14) 0.0357(14) -0.0029(13) 0.0043(13) 0.0033(12)
C22 0.0295(15) 0.0296(15) 0.0358(16) 0.0000(13) -0.0002(14) 0.0002(13)
C21 0.0285(15) 0.0303(15) 0.0366(16) 0.0013(13) 0.0003(14) 0.0025(13)
C34 0.0231(13) 0.0300(13) 0.0284(14) -0.0010(12) 0.0036(12) -0.0042(12)
C11 0.0332(14) 0.0293(14) 0.0371(15) -0.0002(13) 0.0036(13) 0.0040(12)
C20 0.0278(15) 0.0284(15) 0.0352(16) 0.0009(13) 0.0023(13) 0.0029(12)
C56 0.0260(14) 0.0335(15) 0.0312(15) -0.0019(13) 0.0005(13) -0.0018(13)
C57 0.0258(14) 0.0310(15) 0.0290(15) -0.0019(13) -0.0014(13) -0.0024(12)
C30 0.0282(13) 0.0454(15) 0.0296(14) -0.0024(13) 0.0038(13) -0.0116(13)
C42 0.0309(14) 0.0324(14) 0.0333(14) -0.0010(13) -0.0017(13) -0.0031(12)
C35 0.0349(13) 0.0549(15) 0.0322(13) -0.0006(13) 0.0005(12) -0.0142(13)
C18 0.0254(15) 0.0253(15) 0.0306(16) 0.0019(13) 0.0033(13) 0.0004(12)
C32 0.0243(13) 0.0342(14) 0.0294(14) -0.0029(13) 0.0069(13) -0.0070(12)
C12 0.0328(13) 0.0446(14) 0.0285(13) -0.0032(12) 0.0032(12) -0.0049(12)
C47 0.0335(16) 0.0296(15) 0.0546(18) 0.0008(15) -0.0075(15) -0.0094(14)
C29 0.0312(15) 0.0339(15) 0.0414(17) -0.0075(14) -0.0028(14) 0.0046(13)
C54 0.0262(15) 0.0303(15) 0.0291(15) -0.0008(13) -0.0001(13) 0.0009(13)
C36 0.0375(15) 0.0607(17) 0.0352(15) 0.0011(14) -0.0028(14) -0.0127(14)
C52 0.0374(16) 0.0331(15) 0.0577(19) 0.0025(15) -0.0100(15) -0.0101(14)
C23 0.0283(15) 0.0263(15) 0.0332(16) 0.0009(13) 0.0016(13) 0.0004(13)
C13 0.0379(15) 0.0502(16) 0.0309(15) -0.0034(14) 0.0045(14) -0.0052(14)
C50 0.0359(16) 0.0318(15) 0.0634(19) 0.0048(15) -0.0092(15) -0.0078(14)
C31 0.0257(14) 0.0388(15) 0.0296(14) -0.0041(13) 0.0066(13) -0.0095(13)
C24 0.0303(15) 0.0353(15) 0.0394(16) -0.0087(14) -0.0008(14) 0.0060(13)
C55 0.0268(15) 0.0330(15) 0.0314(15) -0.0022(13) 0.0017(13) 0.0007(13)
C28 0.0323(15) 0.0357(15) 0.0456(17) -0.0062(14) -0.0044(14) 0.0042(14)
C46 0.0313(14) 0.0309(14) 0.0345(14) -0.0002(13) -0.0004(13) -0.0030(12)
C49 0.0345(16) 0.0293(15) 0.0602(19) 0.0032(15) -0.0061(15) -0.0069(14)
C45 0.0350(15) 0.0325(15) 0.0387(15) 0.0006(13) -0.0010(14) -0.0047(13)
C37 0.0411(16) 0.0661(18) 0.0382(16) 0.0028(15) -0.0036(15) -0.0127(15)
C27 0.0326(16) 0.0392(16) 0.0488(17) -0.0068(15) -0.0018(15) 0.0048(14)
C44 0.0367(15) 0.0333(15) 0.0393(15) -0.0017(13) -0.0033(14) -0.0048(13)
C43 0.0350(15) 0.0337(15) 0.0363(15) -0.0024(13) -0.0035(14) -0.0033(13)
C51 0.0385(16) 0.0341(15) 0.0617(19) 0.0044(15) -0.0123(16) -0.0094(14)
C15 0.0433(16) 0.0579(17) 0.0369(15) -0.0025(15) 0.0098(15) -0.0084(15)
C26 0.0345(16) 0.0419(16) 0.0468(17) -0.0083(15) 0.0018(15) 0.0051(14)
C10 0.0381(15) 0.0305(15) 0.0418(15) -0.0001(13) 0.0041(14) 0.0056(13)
C9 0.0399(15) 0.0311(15) 0.0429(16) -0.0027(14) 0.0063(14) 0.0048(13)
C14 0.0418(16) 0.0554(17) 0.0338(15) -0.0034(14) 0.0074(14) -0.0064(15)
C40 0.0413(15) 0.0618(17) 0.0348(15) -0.0011(14) 0.0003(14) -0.0156(15)
C38 0.0440(16) 0.0683(19) 0.0389(16) 0.0031(15) -0.0046(15) -0.0161(15)
C25 0.0335(16) 0.0403(16) 0.0425(17) -0.0091(14) 0.0008(14) 0.0055(14)
C17 0.0375(15) 0.0506(16) 0.0339(15) -0.0045(14) 0.0062(14) -0.0080(14)
C39 0.0455(16) 0.0672(18) 0.0372(16) 0.0008(15) -0.0017(15) -0.0164(15)
C16 0.0417(16) 0.0564(17) 0.0382(15) -0.0042(15) 0.0084(14) -0.0097(15)

loop_
_atom_type_symbol
_atom_type_description
_atom_type_scat_dispersion_real
_atom_type_scat_dispersion_imag
_atom_type_scat_source
C C 0.0033 0.0016 'International Tables Vol C Tables 4.2.6.8 and 6.1.1.4'
H H 0.0000 0.0000 'International Tables Vol C Tables 4.2.6.8 and 6.1.1.4'
N N 0.0061 0.0033 'International Tables Vol C Tables 4.2.6.8 and 6.1.1.4'
O O 0.0106 0.0060 'International Tables Vol C Tables 4.2.6.8 and 6.1.1.4'
S S 0.1246 0.1234 'International Tables Vol C Tables 4.2.6.8 and 6.1.1.4'

loop_
_geom_angle_atom_site_label_1
_geom_angle_atom_site_label_2
_geom_angle_atom_site_label_3
_geom_angle
_geom_angle_site_symmetry_1
_geom_angle_site_symmetry_3
_geom_angle_publ_flag
O2 S1 O1 118.4(2) . . ?
O2 S1 C2 109.3(2) . . ?
O2 S1 C18 109.5(2) . . ?
O1 S1 C2 105.8(2) . . ?
O1 S1 C18 108.1(2) . . ?
C18 S1 C2 104.9(2) . . ?
O7 S4 O8 118.7(3) . . ?
O7 S4 C53 108.1(2) . . ?
O7 S4 C33 105.8(3) . . ?
O8 S4 C53 109.1(2) . . ?
O8 S4 C33 109.5(2) . . ?
C53 S4 C33 104.7(2) . . ?
O3 S2 C4 109.6(2) . . ?
O3 S2 C24 109.5(3) . . ?
O4 S2 O3 117.9(3) . . ?
O4 S2 C4 105.5(2) . . ?
O4 S2 C24 108.1(3) . . ?
C24 S2 C4 105.6(3) . . ?
O5 S3 C47 107.7(3) . . ?
O5 S3 C31 105.8(3) . . ?
O6 S3 O5 118.6(3) . . ?
O6 S3 C47 109.1(3) . . ?
O6 S3 C31 109.1(3) . . ?
C47 S3 C31 105.7(3) . . ?
C1 N1 C5 120.5(5) . . ?
C34 N2 C30 120.4(5) . . ?
C3 C4 S2 115.3(4) . . ?
C3 C4 C5 118.9(5) . . ?
C5 C4 S2 125.8(4) . . ?
C20 C19 H19 120.9 . . ?
C20 C19 C18 118.2(5) . . ?
C18 C19 H19 120.9 . . ?
C58 C53 S4 120.7(4) . . ?
C58 C53 C54 121.5(5) . . ?
C54 C53 S4 117.8(4) . . ?
C3 C2 S1 116.6(4) . . ?
C3 C2 C1 119.4(5) . . ?
C1 C2 S1 124.1(4) . . ?
C7 C8 H8 120.3 . . ?
C9 C8 H8 120.3 . . ?
C9 C8 C7 119.4(6) . . ?
C4 C3 H3 120.2 . . ?
C2 C3 C4 119.5(5) . . ?
C2 C3 H3 120.2 . . ?
C47 C48 H48 120.9 . . ?
C49 C48 H48 120.9 . . ?
C49 C48 C47 118.2(6) . . ?
C42 C41 C34 121.8(5) . . ?
C46 C41 C34 119.5(5) . . ?
C46 C41 C42 118.7(5) . . ?
N1 C1 C2 120.7(5) . . ?
N1 C1 C6 114.0(5) . . ?
C2 C1 C6 125.3(5) . . ?
C53 C58 H58 120.4 . . ?
C57 C58 C53 119.2(5) . . ?
C57 C58 H58 120.4 . . ?
N1 C5 C4 120.9(5) . . ?
N1 C5 C12 114.1(5) . . ?
C4 C5 C12 125.0(5) . . ?
C34 C33 S4 125.4(4) . . ?
C32 C33 S4 116.0(4) . . ?
C32 C33 C34 118.6(5) . . ?
C7 C6 C1 121.8(5) . . ?
C7 C6 C11 119.8(5) . . ?
C11 C6 C1 118.4(5) . . ?
C8 C7 H7 119.9 . . ?
C6 C7 C8 120.2(6) . . ?
C6 C7 H7 119.9 . . ?
C21 C22 H22 120.0 . . ?
C23 C22 H22 120.0 . . ?
C23 C22 C21 119.9(5) . . ?
C22 C21 H21 119.6 . . ?
C20 C21 C22 120.8(5) . . ?
C20 C21 H21 119.6 . . ?
N2 C34 C41 114.2(5) . . ?
N2 C34 C33 121.2(5) . . ?
C33 C34 C41 124.6(5) . . ?
C6 C11 H11 119.8 . . ?
C10 C11 C6 120.3(6) . . ?
C10 C11 H11 119.8 . . ?
C19 C20 H20 119.7 . . ?
C21 C20 C19 120.6(5) . . ?
C21 C20 H20 119.7 . . ?
C57 C56 H56 119.6 . . ?
C55 C56 H56 119.6 . . ?
C55 C56 C57 120.8(5) . . ?
C58 C57 C56 119.8(5) . . ?
C58 C57 H57 120.1 . . ?
C56 C57 H57 120.1 . . ?
N2 C30 C35 113.4(5) . . ?
N2 C30 C31 120.2(5) . . ?
C31 C30 C35 126.3(5) . . ?
C41 C42 H42 119.8 . . ?
C43 C42 C41 120.4(5) . . ?
C43 C42 H42 119.8 . . ?
C36 C35 C30 119.2(6) . . ?
C36 C35 C40 117.5(6) . . ?
C40 C35 C30 123.3(6) . . ?
C19 C18 S1 119.8(4) . . ?
C23 C18 S1 118.4(4) . . ?
C23 C18 C19 121.8(5) . . ?
C33 C32 H32 120.3 . . ?
C31 C32 C33 119.5(6) . . ?
C31 C32 H32 120.3 . . ?
C13 C12 C5 121.0(5) . . ?
C17 C12 C5 117.7(5) . . ?
C17 C12 C13 121.0(6) . . ?
C48 C47 S3 117.3(5) . . ?
C52 C47 S3 120.2(5) . . ?
C52 C47 C48 122.4(6) . . ?
C24 C29 H29 120.3 . . ?
C28 C29 H29 120.3 . . ?
C28 C29 C24 119.5(6) . . ?
C53 C54 H54 120.6 . . ?
C53 C54 C55 118.8(5) . . ?
C55 C54 H54 120.6 . . ?
C35 C36 H36 119.5 . . ?
C35 C36 C37 120.9(6) . . ?
C37 C36 H36 119.5 . . ?
C47 C52 H52 121.3 . . ?
C47 C52 C51 117.5(7) . . ?
C51 C52 H52 121.3 . . ?
C22 C23 C18 118.7(5) . . ?
C22 C23 H23 120.6 . . ?
C18 C23 H23 120.6 . . ?
C12 C13 H13 120.5 . . ?
C12 C13 C14 119.1(6) . . ?
C14 C13 H13 120.5 . . ?
C49 C50 H50 119.4 . . ?
C49 C50 C51 121.2(6) . . ?
C51 C50 H50 119.4 . . ?
C30 C31 S3 125.0(4) . . ?
C32 C31 S3 115.1(5) . . ?
C32 C31 C30 119.9(5) . . ?
C29 C24 S2 118.9(5) . . ?
C29 C24 C25 121.9(5) . . ?
C25 C24 S2 119.2(5) . . ?
C56 C55 C54 119.9(5) . . ?
C56 C55 H55 120.1 . . ?
C54 C55 H55 120.1 . . ?
C29 C28 H28 120.1 . . ?
C29 C28 C27 119.8(6) . . ?
C27 C28 H28 120.1 . . ?
C41 C46 H46 119.7 . . ?
C45 C46 C41 120.6(6) . . ?
C45 C46 H46 119.7 . . ?
C48 C49 H49 119.6 . . ?
C50 C49 C48 120.8(7) . . ?
C50 C49 H49 119.6 . . ?
C46 C45 H45 119.8 . . ?
C46 C45 C44 120.3(6) . . ?
C44 C45 H45 119.8 . . ?
C36 C37 H37 120.3 . . ?
C38 C37 C36 119.4(7) . . ?
C38 C37 H37 120.3 . . ?
C28 C27 H27 119.6 . . ?
C26 C27 C28 120.8(5) . . ?
C26 C27 H27 119.6 . . ?
C45 C44 H44 120.2 . . ?
C43 C44 C45 119.5(6) . . ?
C43 C44 H44 120.2 . . ?
C42 C43 C44 120.5(6) . . ?
C42 C43 H43 119.8 . . ?
C44 C43 H43 119.8 . . ?
C52 C51 H51 120.0 . . ?
C50 C51 C52 120.0(6) . . ?
C50 C51 H51 120.0 . . ?
C14 C15 H15 119.8 . . ?
C16 C15 H15 119.8 . . ?
C16 C15 C14 120.3(6) . . ?
C27 C26 H26 120.1 . . ?
C27 C26 C25 119.9(6) . . ?
C25 C26 H26 120.1 . . ?
C11 C10 H10 120.2 . . ?
C11 C10 C9 119.6(6) . . ?
C9 C10 H10 120.2 . . ?
C8 C9 H9 119.7 . . ?
C10 C9 C8 120.6(6) . . ?
C10 C9 H9 119.7 . . ?
C13 C14 H14 120.1 . . ?
C15 C14 C13 119.7(6) . . ?
C15 C14 H14 120.1 . . ?
C35 C40 H40 119.2 . . ?
C35 C40 C39 121.6(7) . . ?
C39 C40 H40 119.2 . . ?
C37 C38 H38 119.2 . . ?
C39 C38 C37 121.6(7) . . ?
C39 C38 H38 119.2 . . ?
C24 C25 H25 120.9 . . ?
C26 C25 C24 118.2(6) . . ?
C26 C25 H25 120.9 . . ?
C12 C17 H17 120.3 . . ?
C12 C17 C16 119.4(6) . . ?
C16 C17 H17 120.3 . . ?
C40 C39 H39 120.5 . . ?
C38 C39 C40 119.0(7) . . ?
C38 C39 H39 120.5 . . ?
C15 C16 C17 120.4(6) . . ?
C15 C16 H16 119.8 . . ?
C17 C16 H16 119.8 . . ?

loop_
_geom_bond_atom_site_label_1
_geom_bond_atom_site_label_2
_geom_bond_distance
_geom_bond_site_symmetry_2
_geom_bond_publ_flag
S1 O2 1.436(4) . ?
S1 O1 1.445(4) . ?
S1 C2 1.795(5) . ?
S1 C18 1.761(5) . ?
S4 O7 1.433(4) . ?
S4 O8 1.442(4) . ?
S4 C53 1.760(5) . ?
S4 C33 1.791(6) . ?
S2 O3 1.437(4) . ?
S2 O4 1.436(4) . ?
S2 C4 1.789(5) . ?
S2 C24 1.757(6) . ?
S3 O5 1.440(5) . ?
S3 O6 1.426(5) . ?
S3 C47 1.757(6) . ?
S3 C31 1.790(6) . ?
N1 C1 1.340(7) . ?
N1 C5 1.351(7) . ?
N2 C34 1.343(7) . ?
N2 C30 1.351(7) . ?
C4 C3 1.394(7) . ?
C4 C5 1.396(7) . ?
C19 H19 0.9500 . ?
C19 C20 1.386(8) . ?
C19 C18 1.396(7) . ?
C53 C58 1.381(7) . ?
C53 C54 1.388(7) . ?
C2 C3 1.371(7) . ?
C2 C1 1.407(8) . ?
C8 H8 0.9500 . ?
C8 C7 1.388(8) . ?
C8 C9 1.382(8) . ?
C3 H3 0.9500 . ?
C48 H48 0.9500 . ?
C48 C47 1.395(9) . ?
C48 C49 1.373(9) . ?
C41 C34 1.482(8) . ?
C41 C42 1.401(8) . ?
C41 C46 1.394(8) . ?
C1 C6 1.493(7) . ?
C58 H58 0.9500 . ?
C58 C57 1.381(7) . ?
C5 C12 1.497(8) . ?
C33 C34 1.404(8) . ?
C33 C32 1.394(8) . ?
C6 C7 1.378(8) . ?
C6 C11 1.385(8) . ?
C7 H7 0.9500 . ?
C22 H22 0.9500 . ?
C22 C21 1.391(8) . ?
C22 C23 1.380(8) . ?
C21 H21 0.9500 . ?
C21 C20 1.370(8) . ?
C11 H11 0.9500 . ?
C11 C10 1.377(8) . ?
C20 H20 0.9500 . ?
C56 H56 0.9500 . ?
C56 C57 1.388(8) . ?
C56 C55 1.377(8) . ?
C57 H57 0.9500 . ?
C30 C35 1.490(9) . ?
C30 C31 1.407(9) . ?
C42 H42 0.9500 . ?
C42 C43 1.377(8) . ?
C35 C36 1.378(9) . ?
C35 C40 1.382(9) . ?
C18 C23 1.390(8) . ?
C32 H32 0.9500 . ?
C32 C31 1.367(8) . ?
C12 C13 1.395(8) . ?
C12 C17 1.393(8) . ?
C47 C52 1.366(9) . ?
C29 H29 0.9500 . ?
C29 C24 1.377(9) . ?
C29 C28 1.370(8) . ?
C54 H54 0.9500 . ?
C54 C55 1.389(8) . ?
C36 H36 0.9500 . ?
C36 C37 1.399(9) . ?
C52 H52 0.9500 . ?
C52 C51 1.406(9) . ?
C23 H23 0.9500 . ?
C13 H13 0.9500 . ?
C13 C14 1.413(8) . ?
C50 H50 0.9500 . ?
C50 C49 1.347(9) . ?
C50 C51 1.376(10) . ?
C24 C25 1.401(9) . ?
C55 H55 0.9500 . ?
C28 H28 0.9500 . ?
C28 C27 1.394(9) . ?
C46 H46 0.9500 . ?
C46 C45 1.375(8) . ?
C49 H49 0.9500 . ?
C45 H45 0.9500 . ?
C45 C44 1.390(8) . ?
C37 H37 0.9500 . ?
C37 C38 1.358(9) . ?
C27 H27 0.9500 . ?
C27 C26 1.387(9) . ?
C44 H44 0.9500 . ?
C44 C43 1.382(8) . ?
C43 H43 0.9500 . ?
C51 H51 0.9500 . ?
C15 H15 0.9500 . ?
C15 C14 1.411(9) . ?
C15 C16 1.373(9) . ?
C26 H26 0.9500 . ?
C26 C25 1.388(9) . ?
C10 H10 0.9500 . ?
C10 C9 1.380(8) . ?
C9 H9 0.9500 . ?
C14 H14 0.9500 . ?
C40 H40 0.9500 . ?
C40 C39 1.398(10) . ?
C38 H38 0.9500 . ?
C38 C39 1.346(10) . ?
C25 H25 0.9500 . ?
C17 H17 0.9500 . ?
C17 C16 1.410(9) . ?
C39 H39 0.9500 . ?
C16 H16 0.9500 . ?

loop_
_geom_torsion_atom_site_label_1
_geom_torsion_atom_site_label_2
_geom_torsion_atom_site_label_3
_geom_torsion_atom_site_label_4
_geom_torsion
_geom_torsion_site_symmetry_1
_geom_torsion_site_symmetry_2
_geom_torsion_site_symmetry_3
_geom_torsion_site_symmetry_4
_geom_torsion_publ_flag
S1 C2 C3 C4 -178.0(4) . . . . ?
S1 C2 C1 N1 175.6(4) . . . . ?
S1 C2 C1 C6 -2.4(8) . . . . ?
S1 C18 C23 C22 -179.3(4) . . . . ?
S4 C53 C58 C57 178.9(4) . . . . ?
S4 C53 C54 C55 -178.2(4) . . . . ?
S4 C33 C34 N2 176.5(4) . . . . ?
S4 C33 C34 C41 -0.8(8) . . . . ?
S4 C33 C32 C31 -178.4(4) . . . . ?
S2 C4 C3 C2 -176.0(4) . . . . ?
S2 C4 C5 N1 174.2(4) . . . . ?
S2 C4 C5 C12 -7.5(8) . . . . ?
S2 C24 C25 C26 178.2(4) . . . . ?
S3 C47 C52 C51 176.5(4) . . . . ?
O2 S1 C2 C3 -127.1(4) . . . . ?
O2 S1 C2 C1 53.2(5) . . . . ?
O2 S1 C18 C19 -19.2(5) . . . . ?
O2 S1 C18 C23 161.4(4) . . . . ?
O7 S4 C53 C58 -149.0(4) . . . . ?
O7 S4 C53 C54 29.2(5) . . . . ?
O7 S4 C33 C34 179.8(5) . . . . ?
O7 S4 C33 C32 -0.7(5) . . . . ?
O1 S1 C2 C3 1.4(5) . . . . ?
O1 S1 C2 C1 -178.3(4) . . . . ?
O1 S1 C18 C19 -149.5(4) . . . . ?
O1 S1 C18 C23 31.0(5) . . . . ?
O8 S4 C53 C58 -18.6(5) . . . . ?
O8 S4 C53 C54 159.6(4) . . . . ?
O8 S4 C33 C34 50.8(5) . . . . ?
O8 S4 C33 C32 -129.8(4) . . . . ?
O3 S2 C4 C3 -114.1(4) . . . . ?
O3 S2 C4 C5 67.9(5) . . . . ?
O3 S2 C24 C29 167.9(4) . . . . ?
O3 S2 C24 C25 -10.5(5) . . . . ?
O4 S2 C4 C3 13.7(5) . . . . ?
O4 S2 C4 C5 -164.2(5) . . . . ?
O4 S2 C24 C29 38.2(5) . . . . ?
O4 S2 C24 C25 -140.2(5) . . . . ?
O5 S3 C47 C48 46.5(5) . . . . ?
O5 S3 C47 C52 -129.8(5) . . . . ?
O5 S3 C31 C30 -166.3(5) . . . . ?
O5 S3 C31 C32 13.0(5) . . . . ?
N1 C1 C6 C7 112.8(6) . . . . ?
N1 C1 C6 C11 -64.1(7) . . . . ?
N1 C5 C12 C13 118.7(6) . . . . ?
N1 C5 C12 C17 -55.3(7) . . . . ?
N2 C30 C35 C36 -54.2(7) . . . . ?
N2 C30 C35 C40 123.6(6) . . . . ?
N2 C30 C31 S3 174.7(4) . . . . ?
N2 C30 C31 C32 -4.7(8) . . . . ?
O6 S3 C47 C48 176.5(5) . . . . ?
O6 S3 C47 C52 0.2(6) . . . . ?
O6 S3 C31 C30 65.0(6) . . . . ?
O6 S3 C31 C32 -115.7(5) . . . . ?
C4 S2 C24 C29 -74.3(5) . . . . ?
C4 S2 C24 C25 107.4(5) . . . . ?
C4 C5 C12 C13 -59.8(8) . . . . ?
C4 C5 C12 C17 126.2(6) . . . . ?
C19 C18 C23 C22 1.2(8) . . . . ?
C53 S4 C33 C34 -66.1(5) . . . . ?
C53 S4 C33 C32 113.3(4) . . . . ?
C53 C58 C57 C56 -0.3(8) . . . . ?
C53 C54 C55 C56 -1.2(8) . . . . ?
C2 S1 C18 C19 98.0(5) . . . . ?
C2 S1 C18 C23 -81.5(5) . . . . ?
C2 C1 C6 C7 -69.1(8) . . . . ?
C2 C1 C6 C11 114.1(6) . . . . ?
C3 C4 C5 N1 -3.7(8) . . . . ?
C3 C4 C5 C12 174.7(5) . . . . ?
C3 C2 C1 N1 -4.1(8) . . . . ?
C3 C2 C1 C6 177.9(5) . . . . ?
C48 C47 C52 C51 0.4(9) . . . . ?
C41 C42 C43 C44 -1.3(9) . . . . ?
C41 C46 C45 C44 -1.0(9) . . . . ?
C1 N1 C5 C4 1.4(8) . . . . ?
C1 N1 C5 C12 -177.1(5) . . . . ?
C1 C2 C3 C4 1.7(8) . . . . ?
C1 C6 C7 C8 -177.8(5) . . . . ?
C1 C6 C11 C10 179.5(5) . . . . ?
C58 C53 C54 C55 0.0(8) . . . . ?
C5 N1 C1 C2 2.5(8) . . . . ?
C5 N1 C1 C6 -179.3(5) . . . . ?
C5 C4 C3 C2 2.1(8) . . . . ?
C5 C12 C13 C14 -175.0(6) . . . . ?
C5 C12 C17 C16 176.0(6) . . . . ?
C33 S4 C53 C58 98.6(5) . . . . ?
C33 S4 C53 C54 -83.2(5) . . . . ?
C33 C32 C31 S3 -176.8(4) . . . . ?
C33 C32 C31 C30 2.6(8) . . . . ?
C6 C11 C10 C9 -1.7(9) . . . . ?
C7 C8 C9 C10 2.4(9) . . . . ?
C7 C6 C11 C10 2.6(8) . . . . ?
C22 C21 C20 C19 -0.3(8) . . . . ?
C21 C22 C23 C18 0.4(8) . . . . ?
C34 N2 C30 C35 179.5(5) . . . . ?
C34 N2 C30 C31 2.9(8) . . . . ?
C34 C41 C42 C43 -176.8(5) . . . . ?
C34 C41 C46 C45 178.0(5) . . . . ?
C34 C33 C32 C31 1.0(8) . . . . ?
C11 C6 C7 C8 -1.0(8) . . . . ?
C11 C10 C9 C8 -0.8(9) . . . . ?
C20 C19 C18 S1 178.2(4) . . . . ?
C20 C19 C18 C23 -2.3(8) . . . . ?
C57 C56 C55 C54 1.6(8) . . . . ?
C30 N2 C34 C41 178.5(5) . . . . ?
C30 N2 C34 C33 0.9(8) . . . . ?
C30 C35 C36 C37 178.7(6) . . . . ?
C30 C35 C40 C39 -179.6(6) . . . . ?
C42 C41 C34 N2 115.3(6) . . . . ?
C42 C41 C34 C33 -67.3(8) . . . . ?
C42 C41 C46 C45 1.5(8) . . . . ?
C35 C30 C31 S3 -1.5(8) . . . . ?
C35 C30 C31 C32 179.1(5) . . . . ?
C35 C36 C37 C38 1.0(10) . . . . ?
C35 C40 C39 C38 1.1(10) . . . . ?
C18 S1 C2 C3 115.5(4) . . . . ?
C18 S1 C2 C1 -64.2(5) . . . . ?
C18 C19 C20 C21 1.8(8) . . . . ?
C32 C33 C34 N2 -2.9(8) . . . . ?
C32 C33 C34 C41 179.8(5) . . . . ?
C12 C13 C14 C15 0.9(10) . . . . ?
C12 C17 C16 C15 -2.6(10) . . . . ?
C47 S3 C31 C30 -52.2(6) . . . . ?
C47 S3 C31 C32 127.1(5) . . . . ?
C47 C48 C49 C50 0.7(9) . . . . ?
C47 C52 C51 C50 0.8(9) . . . . ?
C29 C24 C25 C26 -0.1(8) . . . . ?
C29 C28 C27 C26 0.7(9) . . . . ?
C54 C53 C58 C57 0.8(8) . . . . ?
C36 C35 C40 C39 -1.8(10) . . . . ?
C36 C37 C38 C39 -1.8(11) . . . . ?
C23 C22 C21 C20 -0.9(8) . . . . ?
C13 C12 C17 C16 2.0(10) . . . . ?
C31 S3 C47 C48 -66.2(5) . . . . ?
C31 S3 C47 C52 117.5(5) . . . . ?
C31 C30 C35 C36 122.2(7) . . . . ?
C31 C30 C35 C40 -60.0(9) . . . . ?
C24 S2 C4 C3 128.0(4) . . . . ?
C24 S2 C4 C5 -49.9(5) . . . . ?
C24 C29 C28 C27 -1.4(9) . . . . ?
C55 C56 C57 C58 -0.8(8) . . . . ?
C28 C29 C24 S2 -177.2(4) . . . . ?
C28 C29 C24 C25 1.1(9) . . . . ?
C28 C27 C26 C25 0.4(9) . . . . ?
C46 C41 C34 N2 -61.1(7) . . . . ?
C46 C41 C34 C33 116.3(6) . . . . ?
C46 C41 C42 C43 -0.4(8) . . . . ?
C46 C45 C44 C43 -0.7(9) . . . . ?
C49 C48 C47 S3 -177.3(4) . . . . ?
C49 C48 C47 C52 -1.1(9) . . . . ?
C49 C50 C51 C52 -1.3(9) . . . . ?
C45 C44 C43 C42 1.9(9) . . . . ?
C37 C38 C39 C40 0.7(11) . . . . ?
C27 C26 C25 C24 -0.7(8) . . . . ?
C51 C50 C49 C48 0.5(9) . . . . ?
C9 C8 C7 C6 -1.5(9) . . . . ?
C14 C15 C16 C17 2.3(11) . . . . ?
C40 C35 C36 C37 0.7(9) . . . . ?
C17 C12 C13 C14 -1.2(10) . . . . ?
C16 C15 C14 C13 -1.5(10) . . . . ?

loop_
_smtbx_masks_void_nr
_smtbx_masks_void_average_x
_smtbx_masks_void_average_y
_smtbx_masks_void_average_z
_smtbx_masks_void_volume
_smtbx_masks_void_count_electrons
_smtbx_masks_void_content
1 0.165 0.055 0.005 148.0 44.4 ?
2 -0.165 -0.055 0.505 148.0 44.3 ?
3 0.335 0.555 0.505 148.0 44.3 ?
4 0.665 0.445 0.005 148.0 44.3 ?
